data_7003919
loop_
_publ_author_name
'Petzold, Holm'
'Weisheit, Thomas'
'G\"orls, Helmar'
'Breitzke, Hergen'
'Buntkowsky, Gerd'
'Escudero, Daniel'
'Gonz\'alez, Leticia'
'Weigand, Wolfgang'

_publ_section_title
;
 Selective carbon--carbon bond cleavage of 2,2&#x2032;-dibromotolane
 via photolysis of its appropriate (diphosphine)Pt0 complex in the
 solid state
;
_journal_issue 15
_journal_name_full 'Dalton Transactions'
_journal_page_first 1979
_journal_page_last 1981
_journal_paper_doi 10.1039/b801230j
_journal_year 2008
_chemical_formula_moiety '2(C44 H32 Br2 P2 Pt), 3(C4 H8 O)'
_chemical_formula_sum 'C50 H44 Br2 O1.5 P2 Pt'
_chemical_formula_weight 1085.70
_chemical_name_systematic
;
?
;
_space_group_IT_number 14
_symmetry_cell_setting monoclinic
_symmetry_space_group_name_Hall '-P 2ybc'
_symmetry_space_group_name_H-M 'P 1 21/c 1'
_atom_sites_solution_hydrogens geom
_atom_sites_solution_primary direct
_atom_sites_solution_secondary difmap
_audit_creation_method SHELXL-97
_cell_angle_alpha 90.00
_cell_angle_beta 93.290(1)
_cell_angle_gamma 90.00
_cell_formula_units_Z 4
_cell_length_a 21.3703(6)
_cell_length_b 13.6258(3)
_cell_length_c 15.6040(3)
_cell_measurement_temperature 183(2)
_cell_volume 4536.20(18)
_computing_cell_refinement DENZO
_computing_data_collection COLLECT
_computing_data_reduction DENZO
_computing_molecular_graphics SHELXTL/PC
_computing_publication_material SHELXL-97
_computing_structure_refinement 'SHELXL-97 (Sheldrick, 1997)'
_computing_structure_solution 'SHELXS-97 (Sheldrick, 1990)'
_diffrn_ambient_temperature 183(2)
_diffrn_measured_fraction_theta_full 0.999
_diffrn_measured_fraction_theta_max 0.999
_diffrn_measurement_device_type KappaCCD
_diffrn_measurement_method 'phi- + omega-scan'
_diffrn_radiation_monochromator graphite
_diffrn_radiation_source 'fine-focus sealed tube'
_diffrn_radiation_type MoK\a?
_diffrn_radiation_wavelength 0.71073
_diffrn_reflns_av_R_equivalents 0.0757
_diffrn_reflns_av_sigmaI/netI 0.0779
_diffrn_reflns_limit_h_max 27
_diffrn_reflns_limit_h_min -23
_diffrn_reflns_limit_k_max 17
_diffrn_reflns_limit_k_min -17
_diffrn_reflns_limit_l_max 20
_diffrn_reflns_limit_l_min -20
_diffrn_reflns_number 31809
_diffrn_reflns_theta_full 27.48
_diffrn_reflns_theta_max 27.48
_diffrn_reflns_theta_min 1.77
_exptl_absorpt_coefficient_mu 4.962
_exptl_absorpt_correction_T_max 0.932
_exptl_absorpt_correction_T_min 0.810
_exptl_absorpt_correction_type multi-scan
_exptl_absorpt_process_details
;
[c.f. R.H. Blessing, acta cryst. (1995), a51, 33-38]
;
_exptl_crystal_colour colourless
_exptl_crystal_density_diffrn 1.590
_exptl_crystal_density_method 'not measured'
_exptl_crystal_description prism
_exptl_crystal_F_000 2136
_exptl_crystal_size_max 0.04
_exptl_crystal_size_mid 0.04
_exptl_crystal_size_min 0.01
_refine_diff_density_max 1.561
_refine_diff_density_min -1.758
_refine_diff_density_rms 0.167
_refine_ls_extinction_method none
_refine_ls_goodness_of_fit_ref 1.015
_refine_ls_hydrogen_treatment constr
_refine_ls_matrix_type full
_refine_ls_number_parameters 506
_refine_ls_number_reflns 10383
_refine_ls_number_restraints 0
_refine_ls_restrained_S_all 1.015
_refine_ls_R_factor_all 0.0819
_refine_ls_R_factor_gt 0.0488
_refine_ls_shift/su_max 0.001
_refine_ls_shift/su_mean 0.000
_refine_ls_structure_factor_coef Fsqd
_refine_ls_weighting_details 'calc w=1/[\s^2^(Fo^2^)+(0.0553P)^2^+9.2762P] where P=(Fo^2^+2Fc^2^)/3'
_refine_ls_weighting_scheme calc
_refine_ls_wR_factor_gt 0.1059
_refine_ls_wR_factor_ref 0.1194
_reflns_number_gt 7479
_reflns_number_total 10383
_reflns_threshold_expression >2sigma(I)
_cod_data_source_file b801230j.txt
_cod_data_source_block FO3264(Compound6)
_cod_original_sg_symbol_Hall -P2ybc
_cod_original_sg_symbol_H-M P21/c
_cod_original_formula_sum 'C50 H44 Br2 O1.50 P2 Pt'
_cod_database_code 7003919

loop_
_symmetry_equiv_pos_as_xyz
'x, y, z'
'-x, y+1/2, -z+1/2'
'-x, -y, -z'
'x, -y-1/2, z-1/2'

loop_
_atom_site_label
_atom_site_type_symbol
_atom_site_fract_x
_atom_site_fract_y
_atom_site_fract_z
_atom_site_U_iso_or_equiv
_atom_site_adp_type
_atom_site_occupancy
_atom_site_symmetry_multiplicity
_atom_site_calc_flag
_atom_site_refinement_flags
_atom_site_disorder_assembly
_atom_site_disorder_group
Pt Pt 0.777054(11) 0.091580(16) 0.530298(14) 0.02039(8) Uani 1 1 d . . .?
Br1 Br 0.56417(5) -0.10580(7) 0.76797(7) 0.0673(3) Uani 1 1 d . . .?
Br2 Br 0.82966(4) -0.05666(5) 0.47624(4) 0.03630(18) Uani 1 1 d . . .?
P1 P 0.86621(8) 0.14371(11) 0.60518(10) 0.0226(3) Uani 1 1 d . . .?
P2 P 0.73310(8) 0.22873(11) 0.57137(10) 0.0222(3) Uani 1 1 d . . .?
C1 C 0.6914(3) 0.0544(4) 0.4675(4) 0.0239(13) Uani 1 1 d . . .?
C2 C 0.6698(3) 0.0992(5) 0.3924(4) 0.0313(15) Uani 1 1 d . . .?
H2A H 0.6961 0.1446 0.3654 0.038 Uiso 1 1 calc R . .?
C3 C 0.6097(4) 0.0794(5) 0.3544(5) 0.0415(18) Uani 1 1 d . . .?
H3A H 0.5969 0.1076 0.3006 0.050 Uiso 1 1 calc R . .?
C4 C 0.5696(4) 0.0188(5) 0.3959(5) 0.0419(19) Uani 1 1 d . . .?
H4A H 0.5282 0.0079 0.3723 0.050 Uiso 1 1 calc R . .?
C5 C 0.5898(4) -0.0260(5) 0.4719(5) 0.0413(18) Uani 1 1 d . . .?
H5A H 0.5624 -0.0685 0.5002 0.050 Uiso 1 1 calc R . .?
C6 C 0.6506(3) -0.0089(4) 0.5076(4) 0.0270(14) Uani 1 1 d . . .?
C7 C 0.6688(3) -0.0589(4) 0.5903(4) 0.0280(14) Uani 1 1 d . . .?
C8 C 0.6776(4) -0.1039(5) 0.6493(5) 0.0394(18) Uani 1 1 d . . .?
C9 C 0.6867(4) -0.1666(5) 0.7252(4) 0.0350(16) Uani 1 1 d . . .?
C10 C 0.7416(4) -0.2200(5) 0.7411(5) 0.0465(19) Uani 1 1 d . . .?
H10A H 0.7748 -0.2134 0.7035 0.056 Uiso 1 1 calc R . .?
C11 C 0.7487(5) -0.2825(6) 0.8108(6) 0.057(2) Uani 1 1 d . . .?
H11A H 0.7863 -0.3191 0.8200 0.069 Uiso 1 1 calc R . .?
C12 C 0.7008(5) -0.2923(6) 0.8679(5) 0.056(2) Uani 1 1 d . . .?
H12A H 0.7057 -0.3354 0.9157 0.067 Uiso 1 1 calc R . .?
C13 C 0.6469(5) -0.2391(6) 0.8538(5) 0.055(2) Uani 1 1 d . . .?
H13A H 0.6145 -0.2448 0.8927 0.066 Uiso 1 1 calc R . .?
C14 C 0.6390(4) -0.1777(5) 0.7845(5) 0.0425(18) Uani 1 1 d . . .?
C15 C 0.8439(3) 0.2469(4) 0.6724(4) 0.0251(13) Uani 1 1 d . . .?
C16 C 0.8830(3) 0.2880(5) 0.7362(4) 0.0295(14) Uani 1 1 d . . .?
H16A H 0.9241 0.2627 0.7469 0.035 Uiso 1 1 calc R . .?
C17 C 0.8628(3) 0.3659(5) 0.7849(4) 0.0336(16) Uani 1 1 d . . .?
H17A H 0.8898 0.3929 0.8292 0.040 Uiso 1 1 calc R . .?
C18 C 0.8035(3) 0.4040(5) 0.7690(4) 0.0297(14) Uani 1 1 d . . .?
H18A H 0.7899 0.4576 0.8021 0.036 Uiso 1 1 calc R . .?
C19 C 0.7638(3) 0.3644(5) 0.7049(4) 0.0296(14) Uani 1 1 d . . .?
H19A H 0.7233 0.3917 0.6936 0.035 Uiso 1 1 calc R . .?
C20 C 0.7829(3) 0.2848(4) 0.6570(4) 0.0249(13) Uani 1 1 d . . .?
C21 C 0.9068(3) 0.0578(5) 0.6784(4) 0.0272(14) Uani 1 1 d . . .?
C22 C 0.8727(3) -0.0228(5) 0.7063(4) 0.0346(16) Uani 1 1 d . . .?
H22A H 0.8305 -0.0326 0.6857 0.041 Uiso 1 1 calc R . .?
C23 C 0.9013(4) -0.0881(6) 0.7640(5) 0.0461(19) Uani 1 1 d . . .?
H23A H 0.8784 -0.1429 0.7832 0.055 Uiso 1 1 calc R . .?
C24 C 0.9633(4) -0.0742(6) 0.7944(5) 0.047(2) Uani 1 1 d . . .?
H24A H 0.9825 -0.1196 0.8339 0.056 Uiso 1 1 calc R . .?
C25 C 0.9965(4) 0.0046(6) 0.7674(4) 0.048(2) Uani 1 1 d . . .?
H25A H 1.0386 0.0140 0.7889 0.058 Uiso 1 1 calc R . .?
C26 C 0.9692(4) 0.0713(5) 0.7087(4) 0.0374(17) Uani 1 1 d . . .?
H26A H 0.9926 0.1254 0.6894 0.045 Uiso 1 1 calc R . .?
C27 C 0.9254(3) 0.1930(5) 0.5382(4) 0.0255(13) Uani 1 1 d . . .?
C28 C 0.9652(3) 0.1286(5) 0.4988(4) 0.0307(15) Uani 1 1 d . . .?
H28A H 0.9647 0.0608 0.5130 0.037 Uiso 1 1 calc R . .?
C29 C 1.0058(3) 0.1625(5) 0.4388(4) 0.0368(16) Uani 1 1 d . . .?
H29A H 1.0334 0.1183 0.4128 0.044 Uiso 1 1 calc R . .?
C30 C 1.0058(3) 0.2602(5) 0.4176(5) 0.0393(17) Uani 1 1 d . . .?
H30A H 1.0334 0.2835 0.3765 0.047 Uiso 1 1 calc R . .?
C31 C 0.9660(4) 0.3248(5) 0.4553(5) 0.0428(18) Uani 1 1 d . . .?
H31A H 0.9657 0.3922 0.4395 0.051 Uiso 1 1 calc R . .?
C32 C 0.9265(3) 0.2917(5) 0.5161(5) 0.0354(16) Uani 1 1 d . . .?
H32A H 0.8999 0.3367 0.5429 0.043 Uiso 1 1 calc R . .?
C33 C 0.7295(3) 0.3210(4) 0.4869(4) 0.0271(14) Uani 1 1 d . . .?
C34 C 0.7715(3) 0.3126(5) 0.4225(4) 0.0316(15) Uani 1 1 d . . .?
H34A H 0.7982 0.2569 0.4207 0.038 Uiso 1 1 calc R . .?
C35 C 0.7745(4) 0.3856(6) 0.3608(5) 0.048(2) Uani 1 1 d . . .?
H35A H 0.8044 0.3813 0.3182 0.058 Uiso 1 1 calc R . .?
C36 C 0.7344(5) 0.4638(6) 0.3615(5) 0.060(3) Uani 1 1 d . . .?
H36A H 0.7358 0.5126 0.3181 0.072 Uiso 1 1 calc R . .?
C37 C 0.6925(5) 0.4728(6) 0.4234(6) 0.062(3) Uani 1 1 d . . .?
H37A H 0.6651 0.5278 0.4233 0.074 Uiso 1 1 calc R . .?
C38 C 0.6896(4) 0.4018(5) 0.4868(5) 0.0424(18) Uani 1 1 d . . .?
H38A H 0.6605 0.4082 0.5302 0.051 Uiso 1 1 calc R . .?
C39 C 0.6560(3) 0.2190(4) 0.6128(4) 0.0310(15) Uani 1 1 d . . .?
C40 C 0.6018(3) 0.2273(5) 0.5595(5) 0.0415(18) Uani 1 1 d . . .?
H40A H 0.6041 0.2444 0.5008 0.050 Uiso 1 1 calc R . .?
C41 C 0.5440(4) 0.2099(6) 0.5939(7) 0.058(2) Uani 1 1 d . . .?
H41A H 0.5068 0.2153 0.5578 0.070 Uiso 1 1 calc R . .?
C42 C 0.5395(4) 0.1852(6) 0.6791(7) 0.055(2) Uani 1 1 d . . .?
H42A H 0.4998 0.1732 0.7013 0.066 Uiso 1 1 calc R . .?
C43 C 0.5932(4) 0.1782(6) 0.7314(6) 0.055(2) Uani 1 1 d . . .?
H43A H 0.5906 0.1618 0.7903 0.066 Uiso 1 1 calc R . .?
C44 C 0.6503(4) 0.1945(5) 0.6994(5) 0.0394(17) Uani 1 1 d . . .?
H44A H 0.6870 0.1892 0.7364 0.047 Uiso 1 1 calc R . .?
O1TA O 1.1265(5) 0.4558(7) 0.4129(6) 0.116(3) Uiso 1 1 d . . .?
C1TA C 1.1216(5) 0.4431(6) 0.5005(6) 0.061(3) Uani 1 1 d . . .?
H1TA H 1.0770 0.4393 0.5143 0.074 Uiso 1 1 calc R . .?
H1TB H 1.1414 0.4988 0.5326 0.074 Uiso 1 1 calc R . .?
C2TA C 1.1547(5) 0.3491(7) 0.5240(6) 0.063(3) Uani 1 1 d . . .?
H2TA H 1.1854 0.3591 0.5732 0.075 Uiso 1 1 calc R . .?
H2TB H 1.1244 0.2979 0.5393 0.075 Uiso 1 1 calc R . .?
C3TA C 1.1862(7) 0.3215(10) 0.4474(8) 0.110(5) Uani 1 1 d . . .?
H3TA H 1.2321 0.3195 0.4600 0.131 Uiso 1 1 calc R . .?
H3TB H 1.1722 0.2556 0.4277 0.131 Uiso 1 1 calc R . .?
C4TA C 1.1709(6) 0.3930(10) 0.3824(7) 0.099(5) Uani 1 1 d . . .?
H4TA H 1.2088 0.4303 0.3689 0.119 Uiso 1 1 calc R . .?
H4TB H 1.1540 0.3603 0.3293 0.119 Uiso 1 1 calc R . .?
O1TB O 0.5692(12) -0.3643(17) 0.5288(15) 0.054(6) Uiso 0.25 1 d P . .?
O1TC O 0.6144(9) -0.5004(13) 0.6400(11) 0.031(4) Uiso 0.25 1 d P . .?
C2TB C 0.6041(10) -0.3421(14) 0.5852(13) 0.066(5) Uiso 0.50 1 d P . .?
H2TC H 0.5843 -0.2872 0.6154 0.080 Uiso 0.50 1 calc PR . .?
H2TD H 0.6414 -0.3145 0.5591 0.080 Uiso 0.50 1 calc PR . .?
C1TB C 0.6268(8) -0.4091(11) 0.6499(10) 0.046(4) Uiso 0.50 1 d P . .?
H1TC H 0.6729 -0.4021 0.6561 0.055 Uiso 0.50 1 calc PR . .?
H1TD H 0.6101 -0.3881 0.7049 0.055 Uiso 0.50 1 calc PR . .?
C3TB C 0.5306(15) -0.395(2) 0.584(2) 0.118(10) Uiso 0.50 1 d P . .?
H3TC H 0.4923 -0.4221 0.5540 0.141 Uiso 0.50 1 calc PR . .?
H3TD H 0.5184 -0.3403 0.6212 0.141 Uiso 0.50 1 calc PR . .?
C4TB C 0.5653(10) -0.4762(15) 0.6384(13) 0.071(5) Uiso 0.50 1 d P . .?
H4TC H 0.5580 -0.4588 0.6986 0.085 Uiso 0.50 1 calc PR . .?
H4TD H 0.5406 -0.5365 0.6261 0.085 Uiso 0.50 1 calc PR . .?

loop_
_atom_site_aniso_label
_atom_site_aniso_U_11
_atom_site_aniso_U_22
_atom_site_aniso_U_33
_atom_site_aniso_U_23
_atom_site_aniso_U_13
_atom_site_aniso_U_12
Pt 0.02335(14) 0.01902(12) 0.01856(11) -0.00039(10) -0.00100(8) -0.00007(10)
Br1 0.0517(6) 0.0670(6) 0.0844(7) 0.0190(5) 0.0136(5) 0.0033(5)
Br2 0.0430(4) 0.0280(3) 0.0371(4) -0.0081(3) -0.0048(3) 0.0081(3)
P1 0.0218(9) 0.0228(8) 0.0229(7) -0.0017(6) -0.0019(6) 0.0021(6)
P2 0.0220(9) 0.0217(7) 0.0227(7) -0.0019(6) -0.0016(6) 0.0031(6)
C1 0.020(3) 0.025(3) 0.027(3) 0.000(3) 0.000(2) -0.005(3)
C2 0.029(4) 0.037(4) 0.028(3) -0.003(3) -0.005(3) -0.008(3)
C3 0.045(5) 0.047(4) 0.031(3) 0.003(3) -0.015(3) -0.008(4)
C4 0.033(4) 0.043(4) 0.048(4) 0.004(4) -0.017(3) -0.007(3)
C5 0.043(5) 0.040(4) 0.040(4) 0.000(3) 0.000(3) -0.018(3)
C6 0.031(4) 0.024(3) 0.026(3) 0.003(3) 0.000(3) 0.000(3)
C7 0.029(4) 0.014(3) 0.041(4) -0.005(3) 0.007(3) -0.012(3)
C8 0.038(5) 0.031(4) 0.048(4) -0.010(4) -0.002(3) -0.005(3)
C9 0.046(5) 0.025(3) 0.033(3) 0.002(3) -0.006(3) -0.008(3)
C10 0.059(6) 0.035(4) 0.045(4) 0.004(4) -0.003(4) 0.003(4)
C11 0.069(6) 0.035(4) 0.065(6) 0.006(4) -0.017(5) 0.001(4)
C12 0.077(7) 0.047(5) 0.041(4) 0.020(4) -0.004(4) -0.009(5)
C13 0.072(7) 0.057(5) 0.035(4) 0.003(4) 0.005(4) -0.020(5)
C14 0.052(5) 0.036(4) 0.040(4) 0.004(3) 0.003(4) -0.005(4)
C15 0.026(4) 0.027(3) 0.023(3) -0.001(3) 0.003(2) 0.001(3)
C16 0.024(4) 0.033(3) 0.031(3) 0.000(3) -0.001(3) 0.002(3)
C17 0.043(5) 0.034(4) 0.023(3) -0.008(3) -0.007(3) -0.006(3)
C18 0.037(4) 0.024(3) 0.028(3) -0.008(3) 0.002(3) -0.007(3)
C19 0.034(4) 0.026(3) 0.029(3) -0.003(3) 0.003(3) 0.005(3)
C20 0.035(4) 0.023(3) 0.017(3) -0.002(2) 0.002(3) 0.001(3)
C21 0.028(4) 0.030(3) 0.024(3) -0.007(3) 0.000(3) 0.011(3)
C22 0.033(4) 0.041(4) 0.029(3) 0.002(3) 0.005(3) 0.012(3)
C23 0.056(5) 0.040(4) 0.042(4) 0.008(4) 0.004(4) 0.013(4)
C24 0.063(6) 0.045(5) 0.032(4) 0.011(3) 0.001(4) 0.019(4)
C25 0.044(5) 0.071(6) 0.027(4) -0.014(4) -0.010(3) 0.031(4)
C26 0.037(4) 0.037(4) 0.037(4) -0.003(3) -0.005(3) 0.010(3)
C27 0.021(3) 0.033(3) 0.022(3) -0.002(3) -0.003(2) 0.003(3)
C28 0.031(4) 0.027(3) 0.035(3) 0.003(3) 0.009(3) 0.000(3)
C29 0.030(4) 0.043(4) 0.038(4) -0.003(3) 0.002(3) 0.005(3)
C30 0.031(4) 0.049(4) 0.039(4) 0.000(4) 0.007(3) -0.006(3)
C31 0.049(5) 0.032(4) 0.048(4) 0.009(3) 0.013(4) -0.006(3)
C32 0.026(4) 0.036(4) 0.045(4) 0.001(3) 0.007(3) 0.001(3)
C33 0.034(4) 0.021(3) 0.025(3) -0.004(3) -0.008(3) -0.001(3)
C34 0.040(4) 0.029(3) 0.025(3) 0.004(3) -0.003(3) -0.003(3)
C35 0.070(6) 0.042(4) 0.030(4) 0.009(3) -0.004(4) -0.010(4)
C36 0.101(8) 0.038(5) 0.039(4) 0.016(4) -0.016(5) -0.001(5)
C37 0.094(8) 0.038(4) 0.053(5) 0.006(4) -0.013(5) 0.019(5)
C38 0.055(5) 0.032(4) 0.040(4) -0.002(3) -0.002(4) 0.013(4)
C39 0.026(4) 0.020(3) 0.048(4) -0.009(3) 0.003(3) 0.004(3)
C40 0.028(4) 0.044(4) 0.052(4) -0.013(4) -0.002(3) 0.005(3)
C41 0.022(4) 0.052(5) 0.098(7) -0.023(5) -0.007(4) -0.002(4)
C42 0.032(5) 0.036(4) 0.099(7) -0.014(5) 0.026(5) -0.007(4)
C43 0.051(6) 0.049(5) 0.065(6) -0.004(4) 0.022(5) -0.005(4)
C44 0.033(4) 0.039(4) 0.047(4) 0.001(3) 0.007(3) 0.004(3)
C1TA 0.076(7) 0.042(4) 0.066(6) -0.005(4) -0.006(5) 0.003(5)
C2TA 0.079(7) 0.056(5) 0.054(5) 0.012(4) -0.001(5) 0.007(5)
C3TA 0.143(13) 0.105(9) 0.084(8) 0.044(7) 0.038(8) 0.075(9)
C4TA 0.088(9) 0.142(11) 0.070(7) 0.055(7) 0.038(6) 0.050(8)

loop_
_atom_type_symbol
_atom_type_description
_atom_type_scat_dispersion_real
_atom_type_scat_dispersion_imag
_atom_type_scat_source
C C 0.0033 0.0016 'International Tables Vol C Tables 4.2.6.8 and 6.1.1.4'
H H 0.0000 0.0000 'International Tables Vol C Tables 4.2.6.8 and 6.1.1.4'
O O 0.0106 0.0060 'International Tables Vol C Tables 4.2.6.8 and 6.1.1.4'
P P 0.1023 0.0942 'International Tables Vol C Tables 4.2.6.8 and 6.1.1.4'
Br Br -0.2901 2.4595 'International Tables Vol C Tables 4.2.6.8 and 6.1.1.4'
Pt Pt -1.7033 8.3905 'International Tables Vol C Tables 4.2.6.8 and 6.1.1.4'

loop_
_geom_angle_atom_site_label_1
_geom_angle_atom_site_label_2
_geom_angle_atom_site_label_3
_geom_angle
_geom_angle_site_symmetry_1
_geom_angle_site_symmetry_3
_geom_angle_publ_flag
C1 Pt P2 88.00(18) . . ?
C1 Pt P1 174.71(18) . . ?
P2 Pt P1 86.82(6) . . ?
C1 Pt Br2 92.60(17) . . ?
P2 Pt Br2 176.18(5) . . ?
P1 Pt Br2 92.64(4) . . ?
C27 P1 C21 106.1(3) . . ?
C27 P1 C15 105.0(3) . . ?
C21 P1 C15 105.3(3) . . ?
C27 P1 Pt 114.06(19) . . ?
C21 P1 Pt 118.2(2) . . ?
C15 P1 Pt 107.1(2) . . ?
C39 P2 C33 107.9(3) . . ?
C39 P2 C20 105.9(3) . . ?
C33 P2 C20 103.8(3) . . ?
C39 P2 Pt 117.0(2) . . ?
C33 P2 Pt 112.1(2) . . ?
C20 P2 Pt 109.1(2) . . ?
C2 C1 C6 117.8(6) . . ?
C2 C1 Pt 122.3(5) . . ?
C6 C1 Pt 119.5(4) . . ?
C1 C2 C3 121.7(6) . . ?
C4 C3 C2 119.6(6) . . ?
C3 C4 C5 119.8(7) . . ?
C4 C5 C6 120.2(7) . . ?
C5 C6 C1 120.8(6) . . ?
C5 C6 C7 117.2(6) . . ?
C1 C6 C7 122.0(6) . . ?
C8 C7 C6 172.2(7) . . ?
C7 C8 C9 177.0(8) . . ?
C10 C9 C14 117.2(7) . . ?
C10 C9 C8 121.4(7) . . ?
C14 C9 C8 121.4(7) . . ?
C11 C10 C9 121.0(8) . . ?
C10 C11 C12 120.6(9) . . ?
C13 C12 C11 119.0(8) . . ?
C14 C13 C12 121.0(9) . . ?
C13 C14 C9 121.1(8) . . ?
C13 C14 Br1 119.5(7) . . ?
C9 C14 Br1 119.4(5) . . ?
C16 C15 C20 119.3(6) . . ?
C16 C15 P1 123.8(5) . . ?
C20 C15 P1 116.9(4) . . ?
C15 C16 C17 120.6(6) . . ?
C18 C17 C16 120.1(6) . . ?
C17 C18 C19 120.2(6) . . ?
C18 C19 C20 120.4(6) . . ?
C19 C20 C15 119.4(6) . . ?
C19 C20 P2 122.8(5) . . ?
C15 C20 P2 117.8(4) . . ?
C26 C21 C22 120.0(6) . . ?
C26 C21 P1 122.5(5) . . ?
C22 C21 P1 117.5(5) . . ?
C23 C22 C21 119.3(7) . . ?
C22 C23 C24 120.6(8) . . ?
C25 C24 C23 120.2(7) . . ?
C24 C25 C26 120.5(8) . . ?
C25 C26 C21 119.4(8) . . ?
C28 C27 C32 118.9(6) . . ?
C28 C27 P1 119.0(5) . . ?
C32 C27 P1 121.5(5) . . ?
C27 C28 C29 120.6(6) . . ?
C30 C29 C28 119.6(7) . . ?
C29 C30 C31 120.5(7) . . ?
C32 C31 C30 120.0(7) . . ?
C31 C32 C27 120.4(7) . . ?
C34 C33 C38 119.1(6) . . ?
C34 C33 P2 117.7(5) . . ?
C38 C33 P2 123.1(6) . . ?
C33 C34 C35 120.0(7) . . ?
C36 C35 C34 119.9(8) . . ?
C37 C36 C35 121.0(7) . . ?
C36 C37 C38 120.1(8) . . ?
C37 C38 C33 120.0(8) . . ?
C40 C39 C44 118.6(7) . . ?
C40 C39 P2 121.7(6) . . ?
C44 C39 P2 119.5(5) . . ?
C39 C40 C41 118.8(8) . . ?
C42 C41 C40 121.6(8) . . ?
C43 C42 C41 119.2(8) . . ?
C44 C43 C42 120.3(8) . . ?
C43 C44 C39 121.4(7) . . ?
C4TA O1TA C1TA 110.8(9) . . ?
O1TA C1TA C2TA 106.6(8) . . ?
C3TA C2TA C1TA 104.8(8) . . ?
C4TA C3TA C2TA 107.9(9) . . ?
O1TA C4TA C3TA 108.1(9) . . ?
C2TB O1TB C3TB 89(2) . . ?
C4TB O1TC C1TB 84.3(18) . . ?
O1TB C2TB C1TB 123(2) . . ?
O1TC C1TB C2TB 118.5(16) . . ?
O1TB C3TB C4TB 107(3) . . ?
O1TC C4TB C3TB 131(2) . . ?

loop_
_geom_bond_atom_site_label_1
_geom_bond_atom_site_label_2
_geom_bond_distance
_geom_bond_site_symmetry_2
_geom_bond_publ_flag
Pt C1 2.089(6) . ?
Pt P2 2.2033(16) . ?
Pt P1 2.2900(16) . ?
Pt Br2 2.4827(7) . ?
Br1 C14 1.880(8) . ?
P1 C27 1.816(7) . ?
P1 C21 1.821(6) . ?
P1 C15 1.834(6) . ?
P2 C39 1.809(7) . ?
P2 C33 1.820(6) . ?
P2 C20 1.827(6) . ?
C1 C2 1.378(9) . ?
C1 C6 1.399(9) . ?
C2 C3 1.408(9) . ?
C3 C4 1.377(10) . ?
C4 C5 1.380(10) . ?
C5 C6 1.403(10) . ?
C6 C7 1.492(9) . ?
C7 C8 1.113(10) . ?
C8 C9 1.463(10) . ?
C9 C10 1.392(11) . ?
C9 C14 1.423(11) . ?
C10 C11 1.382(11) . ?
C11 C12 1.400(13) . ?
C12 C13 1.368(13) . ?
C13 C14 1.371(11) . ?
C15 C16 1.382(9) . ?
C15 C20 1.409(9) . ?
C16 C17 1.388(9) . ?
C17 C18 1.378(10) . ?
C18 C19 1.383(9) . ?
C19 C20 1.392(8) . ?
C21 C26 1.400(10) . ?
C21 C22 1.400(10) . ?
C22 C23 1.383(10) . ?
C23 C24 1.394(12) . ?
C24 C25 1.367(12) . ?
C25 C26 1.395(10) . ?
C27 C28 1.389(9) . ?
C27 C32 1.389(9) . ?
C28 C29 1.392(10) . ?
C29 C30 1.371(10) . ?
C30 C31 1.381(10) . ?
C31 C32 1.381(10) . ?
C33 C34 1.389(9) . ?
C33 C38 1.392(9) . ?
C34 C35 1.389(9) . ?
C35 C36 1.368(12) . ?
C36 C37 1.360(13) . ?
C37 C38 1.388(11) . ?
C39 C40 1.391(9) . ?
C39 C44 1.404(10) . ?
C40 C41 1.394(12) . ?
C41 C42 1.380(13) . ?
C42 C43 1.373(12) . ?
C43 C44 1.362(11) . ?
O1TA C4TA 1.382(14) . ?
O1TA C1TA 1.387(12) . ?
C1TA C2TA 1.499(12) . ?
C2TA C3TA 1.455(14) . ?
C3TA C4TA 1.431(14) . ?
O1TB C2TB 1.16(3) . ?
O1TB C3TB 1.29(4) . ?
O1TC C4TB 1.10(2) . ?
O1TC C1TB 1.28(2) . ?
C2TB C1TB 1.43(2) . ?
C3TB C4TB 1.56(3) . ?
